data_2214003
loop_
_publ_author_name
'Habibi, Mohammad Hossein'
'Mokhtari, Reza'
'Harrington, Ross W.'
'Clegg, William'

_publ_section_title
;
 The Schiff base
 <i>N</i>,<i>N</i>'-bis(3-nitrobenzylidene)propane-1,3-diamine
;
_journal_coeditor_code XU2251
_journal_issue 6
_journal_name_full 'Acta Crystallographica Section E'
_journal_page_first o2881
_journal_page_last o2881
_journal_paper_doi 10.1107/S1600536807021940
_journal_volume 63
_journal_year 2007
_chemical_formula_iupac 'C17 H16 N4 O4'
_chemical_formula_moiety 'C17 H16 N4 O4'
_chemical_formula_sum 'C17 H16 N4 O4'
_chemical_formula_weight 340.34
_chemical_melting_point 390
_chemical_name_systematic
;
N,N'-bis(3-nitrobenzylidene)propane-1,3-diamine
;
_space_group_IT_number 43
_symmetry_cell_setting orthorhombic
_symmetry_space_group_name_Hall 'F 2 -2d'
_symmetry_space_group_name_H-M 'F d d 2'
_atom_sites_solution_hydrogens geom
_atom_sites_solution_primary direct
_atom_sites_solution_secondary difmap
_audit_creation_method SHELXL-97
_cell_angle_alpha 90.00
_cell_angle_beta 90.00
_cell_angle_gamma 90.00
_cell_formula_units_Z 8
_cell_length_a 12.994(3)
_cell_length_b 35.859(12)
_cell_length_c 6.983(2)
_cell_measurement_reflns_used 106
_cell_measurement_temperature 150(2)
_cell_measurement_theta_max 27.5
_cell_measurement_theta_min 2.5
_cell_volume 3253.7(16)
_computing_cell_refinement 'EvalCCD (Duisenberg <i>et al.</i>,  2003)'
_computing_data_collection 'COLLECT (Nonius, 1998)'
_computing_data_reduction EvalCCD
_computing_molecular_graphics SHELXTL
_computing_publication_material 'SHELXTL and local programs'
_computing_structure_refinement SHELXTL
_computing_structure_solution 'SHELXTL (Sheldrick, 2005)'
_diffrn_ambient_temperature 150(2)
_diffrn_measured_fraction_theta_full 0.993
_diffrn_measured_fraction_theta_max 0.991
_diffrn_measurement_device_type 'Nonius KappaCCD'
_diffrn_measurement_method '\f and \w'
_diffrn_radiation_monochromator graphite
_diffrn_radiation_source 'sealed tube'
_diffrn_radiation_type MoK\a
_diffrn_radiation_wavelength 0.71073
_diffrn_reflns_av_R_equivalents 0.038
_diffrn_reflns_av_sigmaI/netI 0.028
_diffrn_reflns_limit_h_max 11
_diffrn_reflns_limit_h_min -16
_diffrn_reflns_limit_k_max 46
_diffrn_reflns_limit_k_min -46
_diffrn_reflns_limit_l_max 9
_diffrn_reflns_limit_l_min -7
_diffrn_reflns_number 7631
_diffrn_reflns_theta_full 26.00
_diffrn_reflns_theta_max 27.5
_diffrn_reflns_theta_min 4.3
_diffrn_standards_interval_count 0
_diffrn_standards_interval_time 0
_diffrn_standards_number 0
_exptl_absorpt_coefficient_mu 0.102
_exptl_absorpt_correction_type none
_exptl_crystal_colour colourless
_exptl_crystal_density_diffrn 1.390
_exptl_crystal_density_method 'not measured'
_exptl_crystal_description block
_exptl_crystal_F_000 1424
_exptl_crystal_size_max 0.45
_exptl_crystal_size_mid 0.40
_exptl_crystal_size_min 0.40
_refine_diff_density_max 0.260
_refine_diff_density_min -0.233
_refine_ls_extinction_method none
_refine_ls_goodness_of_fit_ref 1.145
_refine_ls_hydrogen_treatment constr
_refine_ls_matrix_type full
_refine_ls_number_parameters 114
_refine_ls_number_reflns 1004
_refine_ls_number_restraints 1
_refine_ls_restrained_S_all 1.145
_refine_ls_R_factor_all 0.051
_refine_ls_R_factor_gt 0.039
_refine_ls_shift/su_max 0.000
_refine_ls_shift/su_mean 0.000
_refine_ls_structure_factor_coef Fsqd
_refine_ls_weighting_details 'w=1/[\s^2^(Fo^2^)+(0.0609P)^2^+1.1167P] where P=(Fo^2^+2Fc^2^)/3'
_refine_ls_weighting_scheme calc
_refine_ls_wR_factor_gt 0.096
_refine_ls_wR_factor_ref 0.104
_reflns_number_gt 858
_reflns_number_total 1004
_reflns_threshold_expression I>2\s(I)
_cod_data_source_file xu2251.cif
_cod_data_source_block I
_cod_database_code 2214003
_cod_database_fobs_code 2214003

loop_
_symmetry_equiv_pos_as_xyz
'x, y, z'
'-x, -y, z'
'x+1/4, -y+1/4, z+1/4'
'-x+1/4, y+1/4, z+1/4'
'x, y+1/2, z+1/2'
'-x, -y+1/2, z+1/2'
'x+1/4, -y+3/4, z+3/4'
'-x+1/4, y+3/4, z+3/4'
'x+1/2, y, z+1/2'
'-x+1/2, -y, z+1/2'
'x+3/4, -y+1/4, z+3/4'
'-x+3/4, y+1/4, z+3/4'
'x+1/2, y+1/2, z'
'-x+1/2, -y+1/2, z'
'x+3/4, -y+3/4, z+1/4'
'-x+3/4, y+3/4, z+1/4'

loop_
_atom_site_type_symbol
_atom_site_label
_atom_site_fract_x
_atom_site_fract_y
_atom_site_fract_z
_atom_site_U_iso_or_equiv
_atom_site_adp_type
_atom_site_calc_flag
_atom_site_refinement_flags
_atom_site_occupancy
O O1 0.06407(16) 0.18127(4) 0.6914(3) 0.0409(5) Uani d . 1
O O2 0.09163(14) 0.21456(5) 0.4384(3) 0.0446(5) Uani d . 1
N N1 0.08005(15) 0.18443(5) 0.5184(3) 0.0304(5) Uani d . 1
N N2 0.09255(14) 0.04422(5) 0.6668(3) 0.0310(5) Uani d . 1
C C1 0.08638(15) 0.15000(6) 0.4017(3) 0.0249(5) Uani d . 1
C C2 0.09912(17) 0.15330(7) 0.2039(4) 0.0298(5) Uani d . 1
H H2 0.1014 0.1770 0.1435 0.036 Uiso calc R 1
C C3 0.10824(18) 0.12071(7) 0.0994(4) 0.0349(6) Uani d . 1
H H3 0.1162 0.1219 -0.0357 0.042 Uiso calc R 1
C C4 0.10585(17) 0.08602(7) 0.1900(3) 0.0308(6) Uani d . 1
H H4 0.1130 0.0639 0.1161 0.037 Uiso calc R 1
C C5 0.09300(15) 0.08339(6) 0.3882(3) 0.0259(6) Uani d . 1
C C6 0.08196(16) 0.11602(6) 0.4955(3) 0.0226(5) Uani d . 1
H H6 0.0716 0.1149 0.6300 0.027 Uiso calc R 1
C C7 0.09518(17) 0.04671(6) 0.4865(4) 0.0296(6) Uani d . 1
H H7 0.0986 0.0246 0.4120 0.036 Uiso calc R 1
C C8 0.09691(18) 0.00688(6) 0.7532(4) 0.0324(6) Uani d . 1
H H8A 0.1585 0.0049 0.8361 0.039 Uiso calc R 1
H H8B 0.1024 -0.0122 0.6512 0.039 Uiso calc R 1
C C9 0.0000 0.0000 0.8718(5) 0.0292(7) Uani d S 1
H H9A 0.0118 -0.0219 0.9555 0.035 Uiso calc R 1

loop_
_atom_site_aniso_label
_atom_site_aniso_U_11
_atom_site_aniso_U_22
_atom_site_aniso_U_33
_atom_site_aniso_U_12
_atom_site_aniso_U_13
_atom_site_aniso_U_23
O1 0.0569(11) 0.0346(9) 0.0313(11) -0.0037(8) 0.0078(9) -0.0082(8)
O2 0.0501(11) 0.0270(9) 0.0566(14) -0.0030(7) 0.0149(10) 0.0076(9)
N1 0.0243(10) 0.0299(11) 0.0369(13) -0.0018(7) 0.0044(9) -0.0007(9)
N2 0.0316(11) 0.0238(9) 0.0377(12) 0.0004(7) 0.0007(9) 0.0014(8)
C1 0.0178(10) 0.0302(12) 0.0267(14) -0.0016(8) -0.0022(9) -0.0004(9)
C2 0.0232(11) 0.0400(12) 0.0263(14) -0.0040(9) -0.0006(10) 0.0074(11)
C3 0.0256(13) 0.0613(18) 0.0180(12) -0.0071(10) -0.0023(10) 0.0008(12)
C4 0.0236(11) 0.0436(13) 0.0253(14) -0.0042(9) -0.0002(10) -0.0100(11)
C5 0.0192(11) 0.0313(12) 0.0272(15) -0.0031(8) -0.0023(9) -0.0041(9)
C6 0.0190(11) 0.0298(11) 0.0191(12) -0.0019(8) -0.0002(9) -0.0006(9)
C7 0.0257(12) 0.0268(11) 0.0364(15) -0.0028(8) 0.0032(10) -0.0082(10)
C8 0.0335(12) 0.0225(11) 0.0412(15) 0.0024(9) 0.0012(11) 0.0017(10)
C9 0.0288(16) 0.0238(14) 0.0350(18) 0.0029(12) 0.000 0.000

loop_
_atom_type_symbol
_atom_type_description
_atom_type_scat_dispersion_real
_atom_type_scat_dispersion_imag
_atom_type_scat_source
C C 0.0033 0.0000 'International Tables Vol C Tables 4.2.6.8 and 6.1.1.4'
H H 0.0000 0.0000 'International Tables Vol C Tables 4.2.6.8 and 6.1.1.4'
N N 0.0061 0.0000 'International Tables Vol C Tables 4.2.6.8 and 6.1.1.4'
O O 0.0106 0.0000 'International Tables Vol C Tables 4.2.6.8 and 6.1.1.4'

loop_
_geom_angle_atom_site_label_1
_geom_angle_atom_site_label_2
_geom_angle_atom_site_label_3
_geom_angle_site_symmetry_1
_geom_angle_site_symmetry_3
_geom_angle
O1 N1 O2 . . 123.3(2)
O1 N1 C1 . . 118.20(19)
O2 N1 C1 . . 118.5(2)
C7 N2 C8 . . 118.2(2)
N1 C1 C2 . . 118.7(2)
N1 C1 C6 . . 118.1(2)
C2 C1 C6 . . 123.2(2)
C1 C2 H2 . . 121.3
C1 C2 C3 . . 117.4(2)
H2 C2 C3 . . 121.3
C2 C3 H3 . . 119.6
C2 C3 C4 . . 120.8(2)
H3 C3 C4 . . 119.6
C3 C4 H4 . . 119.6
C3 C4 C5 . . 120.8(2)
H4 C4 C5 . . 119.6
C4 C5 C6 . . 119.1(2)
C4 C5 C7 . . 121.0(2)
C6 C5 C7 . . 119.8(2)
C1 C6 C5 . . 118.6(2)
C1 C6 H6 . . 120.7
C5 C6 H6 . . 120.7
N2 C7 C5 . . 121.6(2)
N2 C7 H7 . . 119.2
C5 C7 H7 . . 119.2
N2 C8 H8A . . 109.7
N2 C8 H8B . . 109.7
N2 C8 C9 . . 109.75(16)
H8A C8 H8B . . 108.2
H8A C8 C9 . . 109.7
H8B C8 C9 . . 109.7
C8 C9 C8 . 2 114.3(3)
C8 C9 H9A . . 108.7
C8 C9 H9A 2 . 108.7
C8 C9 H9A . 2 108.7
C8 C9 H9A 2 2 108.7
H9A C9 H9A . 2 107.6

loop_
_geom_bond_atom_site_label_1
_geom_bond_atom_site_label_2
_geom_bond_site_symmetry_2
_geom_bond_distance
O1 N1 . 1.231(3)
O2 N1 . 1.226(3)
N1 C1 . 1.482(3)
N2 C7 . 1.263(4)
N2 C8 . 1.470(3)
C1 C2 . 1.396(4)
C1 C6 . 1.384(3)
C2 H2 . 0.950
C2 C3 . 1.383(3)
C3 H3 . 0.950
C3 C4 . 1.396(4)
C4 H4 . 0.950
C4 C5 . 1.397(3)
C5 C6 . 1.397(3)
C5 C7 . 1.484(3)
C6 H6 . 0.950
C7 H7 . 0.950
C8 H8A . 0.990
C8 H8B . 0.990
C8 C9 . 1.527(3)
C9 C8 2 1.527(3)
C9 H9A . 0.990
C9 H9A 2 0.990

loop_
_geom_torsion_atom_site_label_1
_geom_torsion_atom_site_label_2
_geom_torsion_atom_site_label_3
_geom_torsion_atom_site_label_4
_geom_torsion_site_symmetry_4
_geom_torsion
O1 N1 C1 C2 . 176.7(2)
O1 N1 C1 C6 . -4.9(3)
O2 N1 C1 C2 . -3.8(3)
O2 N1 C1 C6 . 174.61(18)
N1 C1 C2 C3 . 177.89(19)
C6 C1 C2 C3 . -0.4(3)
C1 C2 C3 C4 . -0.7(3)
C2 C3 C4 C5 . 0.7(3)
C3 C4 C5 C6 . 0.3(3)
C3 C4 C5 C7 . -177.17(19)
N1 C1 C6 C5 . -176.85(18)
C2 C1 C6 C5 . 1.4(3)
C4 C5 C6 C1 . -1.4(3)
C7 C5 C6 C1 . 176.16(18)
C8 N2 C7 C5 . -178.89(18)
C4 C5 C7 N2 . 173.8(2)
C6 C5 C7 N2 . -3.7(3)
C7 N2 C8 C9 . -120.0(2)
N2 C8 C9 C8 2 73.30(18)
